data_2208271
loop_
_publ_author_name
'\/Dilovi\'c, Ivica'
'Matkovi\'c-\<Calogovi\'c, Dubravka'
'Kos, Ivan'
'Biru\<s, Mladen'
'Jadrijevi\'c Mladar-Taka\<c, Milena'

_publ_section_title
;
 <i>N</i>,<i>N</i>',<i>N</i>''-Tribenzyloxydicarbonimidic diamide
;
_journal_coeditor_code BV2002
_journal_issue 3
_journal_name_full 'Acta Crystallographica Section E'
_journal_page_first o1016
_journal_page_last o1018
_journal_paper_doi 10.1107/S1600536806004582
_journal_volume 62
_journal_year 2006
_chemical_formula_iupac 'C23 H23 N3 O5'
_chemical_formula_moiety 'C23 H23 N3 O5'
_chemical_formula_sum 'C23 H23 N3 O5'
_chemical_formula_weight 421.44
_chemical_name_common
;
N,N,N'-tris(benzyloxy)dicarbonimidic diamide
;
_chemical_name_systematic
;
N,N',N''-tribenzyloxyiminodicarbonic diamide
;
_space_group_IT_number 2
_symmetry_cell_setting triclinic
_symmetry_space_group_name_Hall '-P 1'
_symmetry_space_group_name_H-M 'P -1'
_atom_sites_solution_hydrogens geom
_atom_sites_solution_primary direct
_atom_sites_solution_secondary difmap
_audit_creation_method SHELXL-97
_cell_angle_alpha 100.763(14)
_cell_angle_beta 90.447(14)
_cell_angle_gamma 107.227(16)
_cell_formula_units_Z 4
_cell_length_a 8.9947(17)
_cell_length_b 13.820(3)
_cell_length_c 18.714(3)
_cell_measurement_reflns_used 1132
_cell_measurement_temperature 295
_cell_measurement_theta_max 27.53
_cell_measurement_theta_min 4.58
_cell_volume 2177.9(8)
_computing_cell_refinement 'CrysAlis RED (Oxford Diffraction, 2003)'
_computing_data_collection 'CrysAlis CCD (Oxford Diffraction, 2003)'
_computing_data_reduction 'CrysAlis RED'
_computing_molecular_graphics 'PLATON (Spek, 2003)'
_computing_publication_material SHELXL97
_computing_structure_refinement 'SHELXL97 (Sheldrick, 1997)'
_computing_structure_solution 'SHELXS97 (Sheldrick, 1990)'
_diffrn_ambient_temperature 295
_diffrn_measured_fraction_theta_full 0.994
_diffrn_measured_fraction_theta_max 0.994
_diffrn_measurement_device_type 'Oxford Diffraction Xcalibur CCD'
_diffrn_measurement_method \w
_diffrn_radiation_monochromator graphite
_diffrn_radiation_source 'fine-focus sealed tube'
_diffrn_radiation_type MoK\a
_diffrn_radiation_wavelength 0.71073
_diffrn_reflns_av_R_equivalents 0.0214
_diffrn_reflns_av_sigmaI/netI 0.0288
_diffrn_reflns_limit_h_max 10
_diffrn_reflns_limit_h_min -9
_diffrn_reflns_limit_k_max 14
_diffrn_reflns_limit_k_min -16
_diffrn_reflns_limit_l_max 22
_diffrn_reflns_limit_l_min -22
_diffrn_reflns_number 16124
_diffrn_reflns_theta_full 25.00
_diffrn_reflns_theta_max 25.00
_diffrn_reflns_theta_min 3.96
_diffrn_standards_decay_% 0
_diffrn_standards_number 0
_exptl_absorpt_coefficient_mu 0.092
_exptl_absorpt_correction_type none
_exptl_crystal_colour colorless
_exptl_crystal_density_diffrn 1.285
_exptl_crystal_density_method 'not measured'
_exptl_crystal_description prism
_exptl_crystal_F_000 888
_exptl_crystal_size_max 0.60
_exptl_crystal_size_mid 0.36
_exptl_crystal_size_min 0.21
_refine_diff_density_max 0.234
_refine_diff_density_min -0.220
_refine_ls_extinction_coef 0.0052(13)
_refine_ls_extinction_expression Fc^*^=kFc[1+0.001xFc^2^\l^3^/sin(2\q)]^-1/4^
_refine_ls_extinction_method SHELXL97
_refine_ls_goodness_of_fit_ref 1.036
_refine_ls_hydrogen_treatment refall
_refine_ls_matrix_type full
_refine_ls_number_parameters 744
_refine_ls_number_reflns 7635
_refine_ls_number_restraints 0
_refine_ls_restrained_S_all 1.036
_refine_ls_R_factor_all 0.0743
_refine_ls_R_factor_gt 0.0475
_refine_ls_shift/su_max 0.000
_refine_ls_shift/su_mean 0.000
_refine_ls_structure_factor_coef Fsqd
_refine_ls_weighting_details 'calc w=1/[\s^2^(Fo^2^)+(0.0919P)^2^] where P=(Fo^2^+2Fc^2^)/3'
_refine_ls_weighting_scheme calc
_refine_ls_wR_factor_gt 0.1279
_refine_ls_wR_factor_ref 0.1494
_reflns_number_gt 5022
_reflns_number_total 7635
_reflns_threshold_expression I>2\s(I)
_cod_data_source_file bv2002.cif
_cod_data_source_block I
_cod_database_code 2208271

loop_
_symmetry_equiv_pos_as_xyz
'x, y, z'
'-x, -y, -z'

loop_
_atom_site_type_symbol
_atom_site_label
_atom_site_fract_x
_atom_site_fract_y
_atom_site_fract_z
_atom_site_U_iso_or_equiv
_atom_site_adp_type
_atom_site_calc_flag
_atom_site_occupancy
C C11 0.4860(2) 0.57202(17) -0.13221(13) 0.0583(5) Uani d 1
C C12 0.2960(2) 0.55625(15) 0.00449(11) 0.0475(5) Uani d 1
C C13 0.0713(3) 0.32353(16) 0.01483(15) 0.0596(6) Uani d 1
C C14 0.1639(2) 0.54097(15) 0.12038(10) 0.0511(5) Uani d 1
C C15 0.3502(3) 0.6692(2) 0.28214(12) 0.0700(7) Uani d 1
C C16 0.6071(2) 0.67069(15) -0.13750(11) 0.0509(5) Uani d 1
C C17 0.6322(3) 0.75761(17) -0.08268(13) 0.0595(5) Uani d 1
C C18 0.7485(3) 0.8466(2) -0.08613(17) 0.0759(7) Uani d 1
C C19 0.8413(4) 0.8500(3) -0.14379(19) 0.0911(9) Uani d 1
C C25 0.8465(3) 0.6692(2) 0.26311(13) 0.0671(6) Uani d 1
C C24 0.6657(2) 0.54022(15) 0.39007(10) 0.0484(5) Uani d 1
C C23 0.5708(3) 0.32404(16) 0.43819(14) 0.0573(5) Uani d 1
C C22 0.8005(2) 0.55752(14) 0.51134(11) 0.0474(5) Uani d 1
C C21 0.9866(2) 0.57550(17) 0.65548(14) 0.0592(5) Uani d 1
C C228 0.8234(2) 0.75369(16) 0.22898(11) 0.0568(5) Uani d 1
C C223 0.9016(3) 0.8559(2) 0.25854(14) 0.0841(8) Uani d 1
C C222 0.8760(4) 0.9340(2) 0.22820(17) 0.0976(10) Uani d 1
C C221 0.7740(4) 0.9109(2) 0.16821(16) 0.0851(8) Uani d 1
C C110 0.8189(3) 0.7653(3) -0.19797(17) 0.0858(8) Uani d 1
C C111 0.7008(3) 0.6755(2) -0.19610(13) 0.0660(6) Uani d 1
C C112 -0.0805(2) 0.24652(14) -0.01588(12) 0.0532(5) Uani d 1
C C113 -0.1172(3) 0.2190(2) -0.08933(15) 0.0804(7) Uani d 1
C C114 -0.2575(4) 0.1470(3) -0.1173(2) 0.1006(10) Uani d 1
C C115 -0.3603(4) 0.1024(2) -0.0721(3) 0.0973(10) Uani d 1
C C116 -0.3278(4) 0.1304(2) 0.0010(3) 0.0994(10) Uani d 1
C C117 -0.1889(3) 0.2022(2) 0.02929(17) 0.0794(7) Uani d 1
C C118 0.3336(2) 0.75402(16) 0.34099(11) 0.0557(5) Uani d 1
C C119 0.2335(3) 0.73244(18) 0.39478(12) 0.0578(5) Uani d 1
C C120 0.2161(3) 0.8098(2) 0.44873(15) 0.0716(7) Uani d 1
C C121 0.2976(4) 0.9092(2) 0.44898(17) 0.0872(8) Uani d 1
C C122 0.3974(4) 0.9323(2) 0.3955(2) 0.1037(11) Uani d 1
C C123 0.4166(4) 0.8551(2) 0.34166(16) 0.0843(8) Uani d 1
C C220 0.6968(3) 0.81077(18) 0.13857(14) 0.0690(6) Uani d 1
C C219 0.7204(3) 0.73266(17) 0.16947(12) 0.0573(5) Uani d 1
C C212 0.4146(2) 0.25025(14) 0.44407(11) 0.0508(5) Uani d 1
C C217 0.3153(3) 0.20360(19) 0.38248(15) 0.0725(6) Uani d 1
C C216 0.1716(4) 0.1358(2) 0.3875(2) 0.0923(9) Uani d 1
C C215 0.1223(4) 0.1158(2) 0.4530(2) 0.0884(9) Uani d 1
C C214 0.2174(4) 0.1615(2) 0.5148(2) 0.0803(8) Uani d 1
C C213 0.3642(3) 0.22897(18) 0.51034(14) 0.0649(6) Uani d 1
C C26 1.1113(2) 0.67332(15) 0.68792(11) 0.0513(5) Uani d 1
C C211 1.2052(3) 0.6782(2) 0.74839(13) 0.0675(6) Uani d 1
C C210 1.3267(3) 0.7666(2) 0.77465(16) 0.0857(8) Uani d 1
C C29 1.3539(3) 0.8505(2) 0.74203(17) 0.0847(8) Uani d 1
C C28 1.2599(3) 0.8466(2) 0.68295(16) 0.0743(7) Uani d 1
C C27 1.1403(3) 0.75911(17) 0.65572(13) 0.0585(5) Uani d 1
N N11 0.2589(2) 0.52505(13) -0.06847(9) 0.0503(4) Uani d 1
N N12 0.19127(17) 0.50087(12) 0.04792(8) 0.0483(4) Uani d 1
N N13 0.2936(2) 0.60930(15) 0.15788(10) 0.0618(5) Uani d 1
N N23 0.7960(2) 0.60574(14) 0.37012(10) 0.0569(4) Uani d 1
N N22 0.69409(17) 0.50026(11) 0.45207(8) 0.0470(4) Uani d 1
N N21 0.7617(2) 0.53005(13) 0.57628(9) 0.0508(4) Uani d 1
O O11 0.34687(15) 0.59685(10) -0.10859(7) 0.0554(4) Uani d 1
O O12 0.41561(16) 0.62236(11) 0.03163(8) 0.0613(4) Uani d 1
O O13 0.05955(14) 0.42515(9) 0.01034(7) 0.0484(3) Uani d 1
O O14 0.03898(17) 0.50977(12) 0.14511(8) 0.0651(4) Uani d 1
O O15 0.26213(17) 0.67409(12) 0.21962(7) 0.0681(4) Uani d 1
O O25 0.76378(17) 0.67237(11) 0.32762(8) 0.0648(4) Uani d 1
O O24 0.53865(16) 0.51079(12) 0.35762(8) 0.0632(4) Uani d 1
O O23 0.56165(14) 0.42660(9) 0.46911(7) 0.0474(3) Uani d 1
O O22 0.92132(16) 0.62112(11) 0.50195(8) 0.0597(4) Uani d 1
O O21 0.85086(15) 0.60281(10) 0.63599(7) 0.0553(4) Uani d 1
H H11A 0.517(3) 0.5341(16) -0.0950(13) 0.070(6) Uiso d 1
H H11B 0.461(2) 0.5185(17) -0.1790(14) 0.074(7) Uiso d 1
H H11N 0.159(3) 0.5010(17) -0.0853(13) 0.069(7) Uiso d 1
H H13A 0.088(3) 0.3217(16) 0.0636(14) 0.070(7) Uiso d 1
H H13B 0.159(3) 0.314(2) -0.0191(16) 0.099(8) Uiso d 1
H H13N 0.364(3) 0.6430(18) 0.1318(14) 0.075(8) Uiso d 1
H H15A 0.463(3) 0.6852(18) 0.2689(13) 0.081(7) Uiso d 1
H H15B 0.302(4) 0.597(3) 0.292(2) 0.138(13) Uiso d 1
H H17 0.573(3) 0.7568(16) -0.0432(13) 0.067(6) Uiso d 1
H H18 0.762(3) 0.902(2) -0.0496(15) 0.088(9) Uiso d 1
H H19 0.912(4) 0.907(3) -0.1469(19) 0.125(12) Uiso d 1
H H25A 0.955(4) 0.689(2) 0.2827(16) 0.102(9) Uiso d 1
H H25B 0.797(4) 0.593(3) 0.2309(18) 0.120(11) Uiso d 1
H H23N 0.868(3) 0.6376(18) 0.4076(14) 0.076(7) Uiso d 1
H H23A 0.659(3) 0.3140(17) 0.4673(13) 0.079(7) Uiso d 1
H H23B 0.595(3) 0.3225(16) 0.3861(14) 0.068(6) Uiso d 1
H H21N 0.660(3) 0.5108(16) 0.5854(12) 0.066(7) Uiso d 1
H H21B 0.958(3) 0.5300(18) 0.6917(14) 0.077(7) Uiso d 1
H H21A 1.022(3) 0.5338(17) 0.6078(14) 0.078(7) Uiso d 1
H H223 0.972(3) 0.871(2) 0.3017(18) 0.107(9) Uiso d 1
H H222 0.932(3) 1.007(2) 0.2506(15) 0.107(9) Uiso d 1
H H221 0.760(3) 0.970(2) 0.1496(18) 0.118(10) Uiso d 1
H H110 0.885(4) 0.767(2) -0.2421(18) 0.111(9) Uiso d 1
H H111 0.684(3) 0.614(2) -0.2345(16) 0.094(8) Uiso d 1
H H113 -0.046(3) 0.264(2) -0.1203(16) 0.094(8) Uiso d 1
H H114 -0.285(4) 0.132(2) -0.169(2) 0.115(10) Uiso d 1
H H115 -0.456(5) 0.053(3) -0.095(2) 0.139(12) Uiso d 1
H H116 -0.401(4) 0.104(3) 0.036(2) 0.127(11) Uiso d 1
H H117 -0.155(3) 0.226(2) 0.0819(18) 0.103(9) Uiso d 1
H H119 0.172(3) 0.660(2) 0.3955(13) 0.085(8) Uiso d 1
H H120 0.153(3) 0.794(2) 0.4846(17) 0.099(9) Uiso d 1
H H121 0.281(3) 0.959(2) 0.4869(18) 0.109(10) Uiso d 1
H H122 0.449(4) 0.999(3) 0.3928(18) 0.121(11) Uiso d 1
H H123 0.484(3) 0.869(2) 0.3038(17) 0.099(9) Uiso d 1
H H220 0.624(3) 0.796(2) 0.0966(16) 0.095(8) Uiso d 1
H H219 0.666(2) 0.6627(17) 0.1484(12) 0.062(6) Uiso d 1
H H217 0.352(3) 0.221(2) 0.3340(16) 0.095(8) Uiso d 1
H H216 0.102(4) 0.108(3) 0.343(2) 0.133(12) Uiso d 1
H H215 0.017(4) 0.067(2) 0.4551(15) 0.100(9) Uiso d 1
H H214 0.191(3) 0.151(2) 0.5615(17) 0.098(9) Uiso d 1
H H213 0.431(3) 0.2619(16) 0.5524(13) 0.066(6) Uiso d 1
H H211 1.188(3) 0.622(2) 0.7716(16) 0.093(9) Uiso d 1
H H210 1.388(3) 0.7679(19) 0.8147(16) 0.094(8) Uiso d 1
H H29 1.429(4) 0.913(2) 0.7600(17) 0.108(10) Uiso d 1
H H28 1.273(3) 0.9088(19) 0.6651(14) 0.079(7) Uiso d 1
H H27 1.079(3) 0.7568(17) 0.6146(14) 0.073(7) Uiso d 1

loop_
_atom_site_aniso_label
_atom_site_aniso_U_11
_atom_site_aniso_U_22
_atom_site_aniso_U_33
_atom_site_aniso_U_12
_atom_site_aniso_U_13
_atom_site_aniso_U_23
C11 0.0496(12) 0.0632(13) 0.0591(14) 0.0158(11) 0.0120(10) 0.0069(12)
C12 0.0403(11) 0.0517(11) 0.0495(12) 0.0117(9) 0.0028(9) 0.0115(9)
C13 0.0563(13) 0.0556(13) 0.0680(16) 0.0161(10) -0.0032(11) 0.0166(11)
C14 0.0466(12) 0.0637(12) 0.0436(11) 0.0171(10) 0.0001(9) 0.0115(9)
C15 0.0747(17) 0.0933(19) 0.0430(12) 0.0341(15) -0.0031(11) 0.0020(12)
C16 0.0440(11) 0.0624(12) 0.0492(11) 0.0178(9) 0.0042(9) 0.0155(10)
C17 0.0574(13) 0.0703(14) 0.0535(13) 0.0209(11) 0.0092(11) 0.0161(11)
C18 0.0728(17) 0.0618(15) 0.0860(19) 0.0095(13) 0.0055(14) 0.0153(14)
C19 0.0757(19) 0.084(2) 0.111(3) 0.0055(16) 0.0230(17) 0.0430(19)
C25 0.0720(17) 0.0851(17) 0.0511(13) 0.0257(14) 0.0155(11) 0.0268(12)
C24 0.0479(12) 0.0577(11) 0.0422(11) 0.0187(10) 0.0084(9) 0.0112(9)
C23 0.0543(13) 0.0513(12) 0.0666(15) 0.0186(10) 0.0105(11) 0.0080(10)
C22 0.0441(11) 0.0478(10) 0.0508(12) 0.0134(9) 0.0046(9) 0.0122(9)
C21 0.0518(12) 0.0645(13) 0.0648(15) 0.0178(11) -0.0038(10) 0.0214(12)
C228 0.0573(12) 0.0613(12) 0.0476(12) 0.0085(10) 0.0115(9) 0.0159(10)
C223 0.0945(19) 0.0817(18) 0.0546(15) -0.0075(15) -0.0160(13) 0.0170(13)
C222 0.127(3) 0.0604(16) 0.0784(19) -0.0116(16) -0.0161(17) 0.0146(14)
C221 0.108(2) 0.0624(16) 0.0794(18) 0.0121(15) -0.0023(16) 0.0241(13)
C110 0.0776(18) 0.105(2) 0.0807(19) 0.0234(17) 0.0321(15) 0.0384(17)
C111 0.0594(14) 0.0805(16) 0.0612(14) 0.0221(13) 0.0169(11) 0.0196(13)
C112 0.0508(12) 0.0488(11) 0.0619(13) 0.0157(9) 0.0050(10) 0.0140(10)
C113 0.0721(17) 0.0903(18) 0.0639(16) 0.0029(14) 0.0027(13) 0.0146(14)
C114 0.101(2) 0.094(2) 0.086(2) 0.0067(19) -0.0245(19) 0.0037(18)
C115 0.0706(19) 0.0642(17) 0.143(3) -0.0003(15) -0.017(2) 0.0206(19)
C116 0.075(2) 0.0770(18) 0.138(3) -0.0008(16) 0.030(2) 0.040(2)
C117 0.0824(18) 0.0685(15) 0.0810(19) 0.0097(14) 0.0226(15) 0.0198(14)
C118 0.0576(12) 0.0638(13) 0.0419(11) 0.0147(10) -0.0031(9) 0.0075(9)
C119 0.0598(13) 0.0577(13) 0.0545(13) 0.0155(11) 0.0014(10) 0.0114(10)
C120 0.0817(17) 0.0783(18) 0.0599(15) 0.0315(14) 0.0120(13) 0.0142(13)
C121 0.113(2) 0.0714(18) 0.0758(19) 0.0357(17) 0.0053(16) -0.0028(15)
C122 0.128(3) 0.0581(17) 0.104(3) -0.0032(17) 0.000(2) 0.0159(17)
C123 0.0918(19) 0.0773(18) 0.0689(17) 0.0005(15) 0.0136(15) 0.0187(14)
C220 0.0687(15) 0.0689(15) 0.0636(15) 0.0108(12) -0.0067(12) 0.0157(12)
C219 0.0560(13) 0.0524(12) 0.0566(13) 0.0070(10) 0.0057(10) 0.0090(10)
C212 0.0520(11) 0.0420(10) 0.0589(13) 0.0162(9) 0.0030(9) 0.0079(9)
C217 0.0767(17) 0.0651(14) 0.0678(16) 0.0131(13) -0.0093(13) 0.0077(12)
C216 0.0731(19) 0.0792(18) 0.106(3) 0.0069(15) -0.0208(18) 0.0007(17)
C215 0.0622(17) 0.0544(15) 0.140(3) 0.0081(13) 0.0094(19) 0.0140(17)
C214 0.087(2) 0.0654(15) 0.094(2) 0.0229(15) 0.0335(17) 0.0268(15)
C213 0.0712(16) 0.0620(13) 0.0593(15) 0.0168(12) 0.0043(12) 0.0116(11)
C26 0.0445(11) 0.0636(12) 0.0479(11) 0.0190(10) 0.0051(8) 0.0121(9)
C211 0.0652(15) 0.0788(16) 0.0606(14) 0.0242(13) -0.0075(11) 0.0157(13)
C210 0.0765(18) 0.104(2) 0.0705(17) 0.0290(17) -0.0248(14) 0.0006(16)
C29 0.0670(17) 0.0730(17) 0.099(2) 0.0120(14) -0.0116(15) -0.0048(16)
C28 0.0685(16) 0.0612(15) 0.0877(18) 0.0109(13) 0.0054(13) 0.0153(13)
C27 0.0587(13) 0.0658(14) 0.0527(13) 0.0199(11) 0.0045(10) 0.0140(11)
N11 0.0412(10) 0.0632(10) 0.0422(9) 0.0071(8) 0.0041(7) 0.0140(8)
N12 0.0398(9) 0.0559(9) 0.0422(9) 0.0059(7) 0.0003(7) 0.0069(7)
N13 0.0509(11) 0.0800(12) 0.0436(10) 0.0132(10) 0.0021(8) -0.0039(9)
N23 0.0507(10) 0.0679(11) 0.0570(11) 0.0146(9) 0.0067(9) 0.0293(9)
N22 0.0409(9) 0.0525(9) 0.0457(9) 0.0075(7) 0.0054(7) 0.0155(7)
N21 0.0427(10) 0.0616(10) 0.0444(10) 0.0096(8) 0.0012(7) 0.0117(8)
O11 0.0465(8) 0.0696(9) 0.0559(8) 0.0183(7) 0.0100(6) 0.0252(7)
O12 0.0482(8) 0.0695(9) 0.0522(8) -0.0013(7) 0.0004(6) 0.0087(7)
O13 0.0401(7) 0.0503(7) 0.0499(8) 0.0061(6) -0.0037(6) 0.0105(6)
O14 0.0495(9) 0.0933(11) 0.0481(8) 0.0137(8) 0.0064(7) 0.0159(7)
O15 0.0720(10) 0.0868(10) 0.0443(8) 0.0328(9) -0.0057(7) -0.0038(7)
O25 0.0735(10) 0.0793(10) 0.0570(9) 0.0334(8) 0.0220(7) 0.0340(7)
O24 0.0505(9) 0.0855(10) 0.0521(8) 0.0140(8) 0.0016(7) 0.0209(7)
O23 0.0428(7) 0.0443(7) 0.0523(8) 0.0086(6) 0.0081(6) 0.0106(6)
O22 0.0493(8) 0.0667(9) 0.0562(9) 0.0020(7) 0.0026(6) 0.0204(7)
O21 0.0468(8) 0.0699(9) 0.0480(8) 0.0206(7) -0.0012(6) 0.0040(6)

loop_
_atom_type_symbol
_atom_type_description
_atom_type_scat_dispersion_real
_atom_type_scat_dispersion_imag
_atom_type_scat_source
C C 0.0033 0.0016 'International Tables Vol C Tables 4.2.6.8 and 6.1.1.4'
H H 0.0000 0.0000 'International Tables Vol C Tables 4.2.6.8 and 6.1.1.4'
N N 0.0061 0.0033 'International Tables Vol C Tables 4.2.6.8 and 6.1.1.4'
O O 0.0106 0.0060 'International Tables Vol C Tables 4.2.6.8 and 6.1.1.4'

loop_
_geom_angle_atom_site_label_1
_geom_angle_atom_site_label_2
_geom_angle_atom_site_label_3
_geom_angle
O11 C11 C16 107.69(17)
O11 C11 H11A 107.3(13)
C16 C11 H11A 113.6(12)
O11 C11 H11B 109.9(13)
C16 C11 H11B 114.4(13)
H11A C11 H11B 103.7(17)
O12 C12 N11 124.23(18)
O12 C12 N12 120.73(17)
N11 C12 N12 114.86(16)
O13 C13 C112 106.98(16)
O13 C13 H13A 108.5(13)
C112 C13 H13A 110.0(14)
O13 C13 H13B 104.8(15)
C112 C13 H13B 109.5(15)
H13A C13 H13B 117(2)
O14 C14 N13 125.68(19)
O14 C14 N12 121.39(18)
N13 C14 N12 112.74(18)
O15 C15 C118 105.37(18)
O15 C15 H15A 106.3(14)
C118 C15 H15A 109.6(14)
O15 C15 H15B 105(2)
C118 C15 H15B 114(2)
H15A C15 H15B 115(3)
C17 C16 C111 118.9(2)
C17 C16 C11 120.70(19)
C111 C16 C11 120.4(2)
C18 C17 C16 120.5(2)
C18 C17 H17 118.4(14)
C16 C17 H17 121.1(14)
C19 C18 C17 120.0(3)
C19 C18 H18 121.6(18)
C17 C18 H18 118.4(18)
C110 C19 C18 120.3(3)
C110 C19 H19 119(2)
C18 C19 H19 120(2)
O25 C25 C228 105.35(18)
O25 C25 H25A 102.3(17)
C228 C25 H25A 108.9(17)
O25 C25 H25B 106.3(17)
C228 C25 H25B 114.2(17)
H25A C25 H25B 118(2)
O24 C24 N23 125.72(19)
O24 C24 N22 121.11(18)
N23 C24 N22 112.99(17)
O23 C23 C212 106.44(15)
O23 C23 H23A 106.4(13)
C212 C23 H23A 114.1(14)
O23 C23 H23B 107.8(12)
C212 C23 H23B 110.7(13)
H23A C23 H23B 110.9(19)
O22 C22 N21 124.53(18)
O22 C22 N22 120.67(18)
N21 C22 N22 114.62(17)
O21 C21 C26 107.78(16)
O21 C21 H21B 108.4(13)
C26 C21 H21B 110.5(13)
O21 C21 H21A 109.2(12)
C26 C21 H21A 112.0(12)
H21B C21 H21A 108.9(18)
C219 C228 C223 118.2(2)
C219 C228 C25 121.4(2)
C223 C228 C25 120.4(2)
C228 C223 C222 120.2(2)
C228 C223 H223 118.3(17)
C222 C223 H223 121.4(17)
C221 C222 C223 120.5(3)
C221 C222 H222 120.2(17)
C223 C222 H222 119.4(17)
C220 C221 C222 119.9(3)
C220 C221 H221 123.6(18)
C222 C221 H221 116.5(18)
C19 C110 C111 120.5(3)
C19 C110 H110 121.1(16)
C111 C110 H110 118.4(16)
C110 C111 C16 119.7(2)
C110 C111 H111 121.3(16)
C16 C111 H111 118.9(16)
C113 C112 C117 118.0(2)
C113 C112 C13 121.2(2)
C117 C112 C13 120.7(2)
C112 C113 C114 120.8(3)
C112 C113 H113 115.8(15)
C114 C113 H113 122.4(15)
C115 C114 C113 120.2(3)
C115 C114 H114 119.8(19)
C113 C114 H114 120(2)
C114 C115 C116 119.9(3)
C114 C115 H115 116(2)
C116 C115 H115 124(2)
C115 C116 C117 120.3(3)
C115 C116 H116 123(2)
C117 C116 H116 117(2)
C116 C117 C112 120.7(3)
C116 C117 H117 125.2(17)
C112 C117 H117 114.1(17)
C119 C118 C123 118.8(2)
C119 C118 C15 120.6(2)
C123 C118 C15 120.6(2)
C118 C119 C120 121.1(2)
C118 C119 H119 120.4(14)
C120 C119 H119 118.5(14)
C121 C120 C119 119.9(3)
C121 C120 H120 120.6(18)
C119 C120 H120 119.5(18)
C120 C121 C122 119.8(3)
C120 C121 H121 116.4(19)
C122 C121 H121 123.7(19)
C121 C122 C123 120.6(3)
C121 C122 H122 122(2)
C123 C122 H122 118(2)
C118 C123 C122 119.8(3)
C118 C123 H123 118.1(17)
C122 C123 H123 122.1(17)
C221 C220 C219 119.8(2)
C221 C220 H220 119.1(16)
C219 C220 H220 121.1(16)
C228 C219 C220 121.5(2)
C228 C219 H219 119.2(13)
C220 C219 H219 119.3(13)
C213 C212 C217 118.5(2)
C213 C212 C23 121.4(2)
C217 C212 C23 120.0(2)
C216 C217 C212 120.3(3)
C216 C217 H217 121.6(15)
C212 C217 H217 118.1(15)
C215 C216 C217 120.8(3)
C215 C216 H216 121(2)
C217 C216 H216 118(2)
C216 C215 C214 120.1(3)
C216 C215 H215 119.0(17)
C214 C215 H215 120.9(17)
C215 C214 C213 119.7(3)
C215 C214 H214 124.4(18)
C213 C214 H214 116.0(18)
C212 C213 C214 120.6(3)
C212 C213 H213 118.4(14)
C214 C213 H213 121.0(14)
C211 C26 C27 118.8(2)
C211 C26 C21 120.7(2)
C27 C26 C21 120.47(19)
C210 C211 C26 120.0(3)
C210 C211 H211 119.1(17)
C26 C211 H211 120.9(17)
C29 C210 C211 120.4(3)
C29 C210 H210 121.1(17)
C211 C210 H210 118.5(17)
C28 C29 C210 119.8(3)
C28 C29 H29 116.8(19)
C210 C29 H29 123(2)
C27 C28 C29 120.5(3)
C27 C28 H28 121.0(15)
C29 C28 H28 118.1(15)
C28 C27 C26 120.5(2)
C28 C27 H27 119.6(14)
C26 C27 H27 119.9(15)
C12 N11 O11 112.36(15)
C12 N11 H11N 119.9(15)
O11 N11 H11N 111.2(15)
C12 N12 O13 115.54(14)
C12 N12 C14 124.77(16)
O13 N12 C14 112.89(14)
C14 N13 O15 113.66(17)
C14 N13 H13N 116.3(16)
O15 N13 H13N 112.9(16)
C24 N23 O25 113.23(16)
C24 N23 H23N 113.0(16)
O25 N23 H23N 114.5(16)
O23 N22 C22 115.61(15)
O23 N22 C24 112.75(14)
C22 N22 C24 124.03(15)
C22 N21 O21 112.63(16)
C22 N21 H21N 118.2(15)
O21 N21 H21N 110.5(14)
N11 O11 C11 111.21(14)
N12 O13 C13 108.79(13)
N13 O15 C15 109.30(15)
N23 O25 C25 110.38(15)
N22 O23 C23 108.70(13)
N21 O21 C21 111.00(14)

loop_
_geom_bond_atom_site_label_1
_geom_bond_atom_site_label_2
_geom_bond_distance
_geom_bond_publ_flag
C11 O11 1.444(2) ?
C11 C16 1.493(3) ?
C11 H11A 1.03(2) ?
C11 H11B 1.01(2) ?
C12 O12 1.219(2) y
C12 N11 1.360(3) y
C12 N12 1.397(2) y
C13 O13 1.457(3) ?
C13 C112 1.492(3) ?
C13 H13A 0.93(3) ?
C13 H13B 1.04(3) ?
C14 O14 1.207(2) y
C14 N13 1.354(3) y
C14 N12 1.418(2) y
C15 O15 1.431(3) ?
C15 C118 1.494(3) ?
C15 H15A 1.01(3) ?
C15 H15B 1.02(4) ?
C16 C17 1.386(3) ?
C16 C111 1.388(3) ?
C17 C18 1.371(3) ?
C17 H17 0.91(2) ?
C18 C19 1.368(4) ?
C18 H18 0.91(3) ?
C19 C110 1.361(4) ?
C19 H19 0.86(3) ?
C25 O25 1.424(3) ?
C25 C228 1.495(3) ?
C25 H25A 0.98(3) ?
C25 H25B 1.07(3) ?
C24 O24 1.209(2) y
C24 N23 1.355(3) y
C24 N22 1.426(2) y
C23 O23 1.454(2) ?
C23 C212 1.491(3) ?
C23 H23A 1.02(3) ?
C23 H23B 1.00(2) ?
C22 O22 1.216(2) y
C22 N21 1.358(3) y
C22 N22 1.407(2) y
C21 O21 1.443(2) ?
C21 C26 1.497(3) ?
C21 H21B 0.99(3) ?
C21 H21A 1.07(3) ?
C228 C219 1.374(3) ?
C228 C223 1.382(3) ?
C223 C222 1.383(4) ?
C223 H223 0.98(3) ?
C222 C221 1.371(4) ?
C222 H222 1.00(3) ?
C221 C220 1.357(3) ?
C221 H221 0.99(3) ?
C110 C111 1.379(4) ?
C110 H110 1.02(3) ?
C111 H111 0.98(3) ?
C112 C113 1.366(3) ?
C112 C117 1.376(3) ?
C113 C114 1.382(4) ?
C113 H113 1.02(3) ?
C114 C115 1.348(5) ?
C114 H114 0.96(3) ?
C115 C116 1.355(5) ?
C115 H115 0.97(4) ?
C116 C117 1.373(4) ?
C116 H116 0.97(4) ?
C117 H117 0.99(3) ?
C118 C119 1.371(3) ?
C118 C123 1.372(3) ?
C119 C120 1.373(3) ?
C119 H119 1.00(3) ?
C120 C121 1.351(4) ?
C120 H120 0.90(3) ?
C121 C122 1.368(5) ?
C121 H121 0.94(3) ?
C122 C123 1.376(4) ?
C122 H122 0.91(3) ?
C123 H123 0.95(3) ?
C220 C219 1.382(3) ?
C220 H220 0.97(3) ?
C219 H219 0.95(2) ?
C212 C213 1.377(3) ?
C212 C217 1.381(3) ?
C217 C216 1.369(4) ?
C217 H217 1.01(3) ?
C216 C215 1.357(5) ?
C216 H216 0.97(4) ?
C215 C214 1.364(4) ?
C215 H215 0.99(3) ?
C214 C213 1.386(4) ?
C214 H214 0.93(3) ?
C213 H213 0.94(2) ?
C26 C211 1.386(3) ?
C26 C27 1.387(3) ?
C211 C210 1.380(4) ?
C211 H211 0.93(3) ?
C210 C29 1.370(4) ?
C210 H210 0.92(3) ?
C29 C28 1.370(4) ?
C29 H29 0.92(3) ?
C28 C27 1.367(3) ?
C28 H28 0.96(3) ?
C27 H27 0.93(2) ?
N11 O11 1.413(2) ?
N11 H11N 0.89(2) ?
N12 O13 1.4040(19) y
N13 O15 1.409(2) y
N13 H13N 0.88(3) ?
N23 O25 1.411(2) ?
N23 H23N 0.90(3) ?
N22 O23 1.4022(19) y
N21 O21 1.411(2) y
N21 H21N 0.90(2) ?

loop_
_geom_hbond_atom_site_label_D
_geom_hbond_atom_site_label_H
_geom_hbond_atom_site_label_A
_geom_hbond_site_symmetry_A
_geom_hbond_distance_DH
_geom_hbond_distance_HA
_geom_hbond_distance_DA
_geom_hbond_angle_DHA
_geom_hbond_publ_flag
N13 H13N O12 1_555 0.88(3) 1.92(3) 2.627(2) 136(2) y
N23 H23N O22 1_555 0.90(3) 1.90(3) 2.650(2) 140(2) y
N11 H11N O13 2_565 0.89(2) 2.75(3) 3.2860(10) 119.0(10) y
N11 H11N O14 2_565 0.89(2) 2.05(3) 2.896(2) 158(2) y
N21 H21N O24 2_666 0.90(2) 2.06(3) 2.926(2) 160(2) y
N21 H21N O23 2_666 0.90(2) 2.66(3) 3.275(2) 126(2) y

loop_
_cod_related_entry_id
_cod_related_entry_database
_cod_related_entry_code
1 ChemSpider 24735181
